data_4115917
loop_
_publ_author_name
'Tsuyoshi Kato'
'Heinz Gornitzka'
'Antoine Baceiredo'
'Andreas Savin'
'Guy Bertrand'

_publ_section_title
;
 On the Electronic Structure of (Phosphino)(silyl)carbenes: Single-Crystal
 X-ray Diffraction and ELF Analyses
;
_journal_name_full 'Journal of the American Chemical Society'
_journal_page_first 998
_journal_page_last 999
_journal_paper_doi 10.1021/ja9939542
_journal_volume 122
_journal_year 2000
_chemical_formula_sum 'C14 H33 N2 P Si2'
_chemical_formula_weight 316.57
_chemical_name_systematic
; 
 ? 
;
_space_group_IT_number 4
_symmetry_cell_setting monoclinic
_symmetry_space_group_name_Hall 'P 2yb'
_symmetry_space_group_name_H-M 'P 1 21 1'
_atom_sites_solution_hydrogens geom
_atom_sites_solution_primary direct
_atom_sites_solution_secondary difmap
_audit_creation_method SHELXL-97
_cell_angle_alpha 90.00
_cell_angle_beta 111.980(10)
_cell_angle_gamma 90.00
_cell_formula_units_Z 2
_cell_length_a 9.6410(10)
_cell_length_b 10.6080(10)
_cell_length_c 10.5870(10)
_cell_measurement_reflns_used 5000
_cell_measurement_temperature 173(2)
_cell_measurement_theta_max 24.3
_cell_measurement_theta_min 1.9
_cell_volume 1004.05(18)
_computing_cell_refinement STOE-IPDS
_computing_data_collection STOE-IPDS
_computing_data_reduction STOE-IPDS
_computing_molecular_graphics 'ZORTEP (Zsolnai, 1998)'
_computing_publication_material 'SHELXL-97 (Sheldrick, 1997)'
_computing_structure_refinement 'SHELXL-97 (Sheldrick, 1997)'
_computing_structure_solution 'SHELXS-97 (Sheldrick, 1990)'
_diffrn_ambient_temperature 173(2)
_diffrn_measured_fraction_theta_full 0.998
_diffrn_measured_fraction_theta_max 0.998
_diffrn_measurement_device_type STOE-IPDS
_diffrn_measurement_method phi-rotation
_diffrn_radiation_monochromator graphite
_diffrn_radiation_source 'fine-focus sealed tube'
_diffrn_radiation_type MoK\a
_diffrn_radiation_wavelength 0.71073
_diffrn_reflns_av_R_equivalents 0.0588
_diffrn_reflns_av_sigmaI/netI 0.0627
_diffrn_reflns_limit_h_max 10
_diffrn_reflns_limit_h_min -10
_diffrn_reflns_limit_k_max 11
_diffrn_reflns_limit_k_min -11
_diffrn_reflns_limit_l_max 11
_diffrn_reflns_limit_l_min -11
_diffrn_reflns_number 7657
_diffrn_reflns_theta_full 23.53
_diffrn_reflns_theta_max 23.53
_diffrn_reflns_theta_min 2.07
_exptl_absorpt_coefficient_mu 0.249
_exptl_absorpt_correction_type none
_exptl_crystal_colour 'pale yellow'
_exptl_crystal_density_diffrn 1.047
_exptl_crystal_description plate
_exptl_crystal_F_000 348
_exptl_crystal_size_max 0.7
_exptl_crystal_size_mid 0.5
_exptl_crystal_size_min 0.1
_refine_diff_density_max 0.244
_refine_diff_density_min -0.250
_refine_diff_density_rms 0.039
_refine_ls_abs_structure_details 'Flack H D (1983), Acta Cryst. A39, 876-881'
_refine_ls_abs_structure_Flack 0.1(5)
_refine_ls_extinction_method none
_refine_ls_goodness_of_fit_ref 0.935
_refine_ls_hydrogen_treatment mixed
_refine_ls_matrix_type full
_refine_ls_number_parameters 205
_refine_ls_number_reflns 2969
_refine_ls_number_restraints 143
_refine_ls_restrained_S_all 0.927
_refine_ls_R_factor_all 0.0630
_refine_ls_R_factor_gt 0.0354
_refine_ls_shift/su_max 0.002
_refine_ls_shift/su_mean 0.000
_refine_ls_structure_factor_coef Fsqd
_refine_ls_weighting_details 'w=1/[\s^2^(Fo^2^)+(0.0398P)^2^+0.0000P] where P=(Fo^2^+2Fc^2^)/3'
_refine_ls_weighting_scheme calc
_refine_ls_wR_factor_gt 0.0740
_refine_ls_wR_factor_ref 0.0830
_reflns_number_gt 2116
_reflns_number_total 2969
_reflns_threshold_expression >2sigma(I)
_cod_data_source_file ja9939542.cif
_cod_data_source_block 2
_cod_depositor_comments
;
The following automatic conversions were performed:

'_refine_ls_weighting_scheme' value 'calc
w=1/[\s^2^(Fo^2^)+(0.0398P)^2^+0.0000P] where P=(Fo^2^+2Fc^2^)/3' was
changed to 'calc'. New tag '_refine_ls_weighting_details' was
created. The value of the new tag was set to
'w=1/[\s^2^(Fo^2^)+(0.0398P)^2^+0.0000P] where P=(Fo^2^+2Fc^2^)/3'.

Automatic conversion script
Id: cif_fix_values 3143 2015-03-26 13:38:13Z robertas 
;
_cod_original_cell_volume 1004.05(17)
_cod_database_code 4115917

loop_
_symmetry_equiv_pos_as_xyz
'x, y, z'
'-x, y+1/2, -z'

loop_
_atom_site_label
_atom_site_type_symbol
_atom_site_fract_x
_atom_site_fract_y
_atom_site_fract_z
_atom_site_U_iso_or_equiv
_atom_site_adp_type
_atom_site_occupancy
_atom_site_calc_flag
_atom_site_refinement_flags
_atom_site_disorder_assembly
_atom_site_disorder_group
C1 C 1.1030(3) 0.9464(19) 0.7152(3) 0.0445(10) Uani 1 d . . .
P1 P 0.95134(7) 0.9509(5) 0.59637(6) 0.02994(18) Uani 1 d . . .
N1 N 0.9088(2) 0.9508(14) 0.42888(19) 0.0331(5) Uani 1 d D . .
C2 C 1.0113(3) 0.9477(11) 0.3546(3) 0.0359(8) Uani 1 d D . .
C3 C 1.1156(13) 0.8350(8) 0.3995(12) 0.066(4) Uani 1 d D . .
H3A H 1.1802 0.8444 0.4957 0.098 Uiso 1 calc R . .
H3B H 1.1774 0.8302 0.3443 0.098 Uiso 1 calc R . .
H3C H 1.0564 0.7576 0.3875 0.098 Uiso 1 calc R . .
C4 C 1.1022(14) 1.0685(9) 0.3846(11) 0.060(3) Uani 1 d D . .
H4A H 1.1578 1.0760 0.4830 0.091 Uiso 1 calc R . .
H4B H 1.0350 1.1409 0.3525 0.091 Uiso 1 calc R . .
H4C H 1.1726 1.0668 0.3377 0.091 Uiso 1 calc R . .
C5 C 0.9174(5) 0.942(2) 0.2037(3) 0.077(2) Uani 1 d D . .
H5A H 0.9813 0.9570 0.1517 0.115 Uiso 1 calc R . .
H5B H 0.8393 1.0067 0.1807 0.115 Uiso 1 calc R . .
H5C H 0.8710 0.8586 0.1809 0.115 Uiso 1 calc R . .
N2 N 0.7681(2) 0.9543(15) 0.5618(2) 0.0415(7) Uani 1 d D . .
C6 C 0.6866(3) 0.9530(11) 0.6560(3) 0.0368(6) Uani 1 d DU . .
C7 C 0.7379(18) 0.8444(11) 0.7591(14) 0.045(4) Uani 0.641(17) d PDU A 1
H7A H 0.7174 0.7637 0.7105 0.068 Uiso 0.641(17) calc PR A 1
H7B H 0.6836 0.8482 0.8209 0.068 Uiso 0.641(17) calc PR A 1
H7C H 0.8455 0.8520 0.8118 0.068 Uiso 0.641(17) calc PR A 1
C8 C 0.5190(9) 0.934(2) 0.5724(12) 0.061(4) Uani 0.641(17) d PDU A 1
H8A H 0.4841 0.9990 0.5017 0.092 Uiso 0.641(17) calc PR A 1
H8B H 0.4630 0.9402 0.6326 0.092 Uiso 0.641(17) calc PR A 1
H8C H 0.5031 0.8505 0.5296 0.092 Uiso 0.641(17) calc PR A 1
C9 C 0.7135(17) 1.0769(11) 0.7284(15) 0.045(4) Uani 0.641(17) d PDU A 1
H9A H 0.8200 1.0853 0.7848 0.067 Uiso 0.641(17) calc PR A 1
H9B H 0.6548 1.0813 0.7864 0.067 Uiso 0.641(17) calc PR A 1
H9C H 0.6834 1.1454 0.6614 0.067 Uiso 0.641(17) calc PR A 1
C7' C 0.676(3) 0.8183(14) 0.691(2) 0.047(4) Uani 0.359(17) d PDU A 2
H7'1 H 0.6161 0.7716 0.6091 0.071 Uiso 0.359(17) calc PR A 2
H7'2 H 0.6278 0.8129 0.7581 0.071 Uiso 0.359(17) calc PR A 2
H7'3 H 0.7763 0.7818 0.7303 0.071 Uiso 0.359(17) calc PR A 2
C8' C 0.5343(17) 1.013(2) 0.578(2) 0.052(4) Uani 0.359(17) d PDU A 2
H8'1 H 0.5474 1.1029 0.5648 0.078 Uiso 0.359(17) calc PR A 2
H8'2 H 0.4700 1.0027 0.6307 0.078 Uiso 0.359(17) calc PR A 2
H8'3 H 0.4877 0.9717 0.4895 0.078 Uiso 0.359(17) calc PR A 2
C9' C 0.769(3) 1.0354(18) 0.7812(19) 0.038(4) Uani 0.359(17) d PDU A 2
H9'1 H 0.8589 0.9916 0.8409 0.056 Uiso 0.359(17) calc PR A 2
H9'2 H 0.7026 1.0514 0.8308 0.056 Uiso 0.359(17) calc PR A 2
H9'3 H 0.7968 1.1156 0.7516 0.056 Uiso 0.359(17) calc PR A 2
Si1 Si 0.71658(8) 0.9512(6) 0.38530(7) 0.0356(2) Uani 1 d . . .
C10 C 0.6185(15) 1.0983(10) 0.2956(12) 0.059(4) Uani 1 d . . .
H10A H 0.6839 1.1713 0.3307 0.088 Uiso 1 calc R . .
H10B H 0.5259 1.1099 0.3121 0.088 Uiso 1 calc R . .
H10C H 0.5948 1.0900 0.1976 0.088 Uiso 1 calc R . .
C11 C 0.6215(16) 0.8121(10) 0.3009(10) 0.055(4) Uani 1 d . . .
H11A H 0.6307 0.8045 0.2121 0.082 Uiso 1 calc R . .
H11B H 0.5155 0.8176 0.2878 0.082 Uiso 1 calc R . .
H11C H 0.6662 0.7380 0.3566 0.082 Uiso 1 calc R . .
Si2 Si 1.21859(8) 0.9503(6) 0.89317(7) 0.03353(19) Uani 1 d . . .
C12 C 1.1892(15) 1.0924(9) 0.9864(12) 0.070(4) Uani 1 d . . .
H12A H 1.1951 1.1690 0.9369 0.105 Uiso 1 calc R . .
H12B H 1.2667 1.0948 1.0783 0.105 Uiso 1 calc R . .
H12C H 1.0905 1.0873 0.9927 0.105 Uiso 1 calc R . .
C13 C 1.1879(16) 0.8088(11) 0.9800(10) 0.075(5) Uani 1 d . . .
H13A H 1.0804 0.7918 0.9495 0.112 Uiso 1 calc R . .
H13B H 1.2289 0.8227 1.0786 0.112 Uiso 1 calc R . .
H13C H 1.2381 0.7365 0.9579 0.112 Uiso 1 calc R . .
C14 C 1.4190(3) 0.9477(19) 0.9135(3) 0.0614(11) Uani 1 d . . .
H14A H 1.4455 0.8631 0.8929 0.092 Uiso 1 calc R . .
H14B H 1.4818 0.9699 1.0075 0.092 Uiso 1 calc R . .
H14C H 1.4353 1.0087 0.8510 0.092 Uiso 1 calc R . .

loop_
_atom_site_aniso_label
_atom_site_aniso_U_11
_atom_site_aniso_U_22
_atom_site_aniso_U_33
_atom_site_aniso_U_23
_atom_site_aniso_U_13
_atom_site_aniso_U_12
C1 0.0397(16) 0.051(3) 0.0374(16) 0.008(7) 0.0079(13) -0.003(7)
P1 0.0284(4) 0.0352(4) 0.0239(3) -0.001(2) 0.0071(3) 0.000(2)
N1 0.0318(12) 0.0433(12) 0.0212(10) -0.002(7) 0.0065(9) -0.002(7)
C2 0.0417(17) 0.0386(17) 0.0321(14) -0.006(6) 0.0193(13) -0.012(7)
C3 0.067(6) 0.038(5) 0.117(9) -0.011(5) 0.064(6) 0.006(4)
C4 0.083(7) 0.063(7) 0.046(4) -0.013(4) 0.037(4) -0.027(5)
C5 0.074(3) 0.126(5) 0.0356(18) -0.019(8) 0.0274(18) -0.014(9)
N2 0.0266(12) 0.0689(19) 0.0265(11) -0.004(6) 0.0072(10) 0.006(6)
C6 0.0325(14) 0.0417(15) 0.0385(15) 0.004(5) 0.0159(12) 0.002(5)
C7 0.053(9) 0.033(6) 0.054(8) 0.003(6) 0.025(6) -0.013(6)
C8 0.039(3) 0.090(11) 0.060(4) 0.009(7) 0.024(3) -0.002(6)
C9 0.038(8) 0.037(5) 0.070(9) 0.012(5) 0.033(6) 0.009(5)
C7' 0.049(10) 0.043(6) 0.062(10) -0.001(6) 0.036(8) -0.013(6)
C8' 0.037(6) 0.069(10) 0.057(8) 0.004(8) 0.025(5) 0.009(7)
C9' 0.046(9) 0.038(8) 0.044(8) -0.001(6) 0.034(5) 0.005(6)
Si1 0.0299(4) 0.0431(4) 0.0268(4) 0.000(2) 0.0025(3) -0.004(2)
C10 0.046(7) 0.045(5) 0.062(7) 0.011(5) -0.005(5) 0.020(5)
C11 0.063(8) 0.060(7) 0.033(5) 0.016(5) 0.009(5) -0.007(5)
Si2 0.0320(4) 0.0420(4) 0.0238(4) 0.001(2) 0.0072(3) -0.001(2)
C12 0.080(10) 0.047(6) 0.079(8) 0.001(5) 0.027(6) 0.024(6)
C13 0.091(10) 0.090(9) 0.032(5) 0.031(5) 0.010(6) 0.008(7)
C14 0.0352(18) 0.108(3) 0.0331(16) -0.007(10) 0.0033(14) 0.009(10)

loop_
_atom_type_symbol
_atom_type_description
_atom_type_scat_dispersion_real
_atom_type_scat_dispersion_imag
_atom_type_scat_source
C C 0.0033 0.0016 'International Tables Vol C Tables 4.2.6.8 and 6.1.1.4'
H H 0.0000 0.0000 'International Tables Vol C Tables 4.2.6.8 and 6.1.1.4'
N N 0.0061 0.0033 'International Tables Vol C Tables 4.2.6.8 and 6.1.1.4'
P P 0.1023 0.0942 'International Tables Vol C Tables 4.2.6.8 and 6.1.1.4'
Si Si 0.0817 0.0704 'International Tables Vol C Tables 4.2.6.8 and 6.1.1.4'

loop_
_geom_angle_atom_site_label_1
_geom_angle_atom_site_label_2
_geom_angle_atom_site_label_3
_geom_angle
P1 C1 Si2 152.6(3)
C1 P1 N1 130.85(15)
C1 P1 N2 142.12(14)
N1 P1 N2 87.01(11)
C1 P1 Si1 173.9(3)
N1 P1 Si1 43.32(7)
N2 P1 Si1 43.71(8)
C2 N1 P1 128.37(17)
C2 N1 Si1 136.08(17)
P1 N1 Si1 95.52(10)
N1 C2 C5 108.0(2)
N1 C2 C4 108.6(9)
C5 C2 C4 108.9(9)
N1 C2 C3 110.3(8)
C5 C2 C3 111.2(10)
C4 C2 C3 109.6(3)
C6 N2 P1 129.65(18)
C6 N2 Si1 135.22(18)
P1 N2 Si1 95.05(11)
N2 C6 C7' 106.4(14)
N2 C6 C9 107.6(11)
C7' C6 C9 136.8(10)
N2 C6 C8' 106.2(11)
C7' C6 C8' 113.0(11)
C9 C6 C8' 81.8(11)
N2 C6 C7 112.0(10)
C7' C6 C7 30.3(10)
C9 C6 C7 110.3(6)
C8' C6 C7 133.2(12)
N2 C6 C9' 110.1(12)
C7' C6 C9' 113.0(11)
C9 C6 C9' 28.7(10)
C8' C6 C9' 108.0(11)
C7 C6 C9' 83.6(9)
N2 C6 C8 108.8(6)
C7' C6 C8 82.0(12)
C9 C6 C8 110.7(10)
C8' C6 C8 32.2(11)
C7 C6 C8 107.5(9)
C9' C6 C8 131.4(13)
N1 Si1 N2 82.39(10)
N1 Si1 C11 115.3(7)
N2 Si1 C11 115.9(6)
N1 Si1 C10 114.9(7)
N2 Si1 C10 114.3(6)
C11 Si1 C10 111.37(16)
N1 Si1 P1 41.16(7)
N2 Si1 P1 41.24(7)
C11 Si1 P1 124.4(5)
C10 Si1 P1 124.3(5)
C1 Si2 C13 110.6(7)
C1 Si2 C14 109.31(15)
C13 Si2 C14 106.5(7)
C1 Si2 C12 114.4(7)
C13 Si2 C12 107.91(19)
C14 Si2 C12 107.8(7)

loop_
_geom_bond_atom_site_label_1
_geom_bond_atom_site_label_2
_geom_bond_distance
C1 P1 1.532(3)
C1 Si2 1.795(3)
P1 N1 1.664(2)
P1 N2 1.665(2)
P1 Si1 2.5160(10)
N1 C2 1.475(3)
N1 Si1 1.734(2)
C2 C5 1.515(4)
C2 C4 1.518(9)
C2 C3 1.520(9)
N2 C6 1.482(3)
N2 Si1 1.745(2)
C6 C7' 1.491(12)
C6 C9 1.495(11)
C6 C8' 1.528(11)
C6 C7 1.536(10)
C6 C9' 1.537(12)
C6 C8 1.538(8)
Si1 C11 1.790(12)
Si1 C10 1.886(12)
Si2 C13 1.841(12)
Si2 C14 1.863(3)
Si2 C12 1.880(11)
